data_4107157
loop_
_publ_author_name
'Jiaye Li'
'Christian Schenk'
'Catharina Goedecke'
'Gernot Frenking'
'Cameron Jones'

_publ_section_title
;
 A Digermyne with a Ge-Ge Single Bond That Activates Dihydrogen in the
 Solid State
;
_journal_name_full 'Journal of the American Chemical Society'
_journal_page_first 18622
_journal_page_last 18625
_journal_paper_doi 10.1021/ja209215a
_journal_volume 133
_journal_year 2011
_chemical_formula_sum 'C76 H86 Ge2 N2 O2 Si2'
_chemical_formula_weight 1260.83
_chemical_name_systematic
; 
 ? 
;
_space_group_IT_number 2
_symmetry_cell_setting triclinic
_symmetry_space_group_name_Hall '-P 1'
_symmetry_space_group_name_H-M 'P -1'
_atom_sites_solution_hydrogens geom
_atom_sites_solution_primary direct
_atom_sites_solution_secondary difmap
_audit_creation_method SHELXL-97
_cell_angle_alpha 117.252(4)
_cell_angle_beta 99.217(3)
_cell_angle_gamma 99.726(3)
_cell_formula_units_Z 1
_cell_length_a 10.8260(4)
_cell_length_b 13.3018(5)
_cell_length_c 13.9126(5)
_cell_measurement_temperature 123(2)
_cell_volume 1689.77(14)
_computing_structure_refinement 'SHELXL-97 (Sheldrick, 1997)'
_computing_structure_solution 'SHELXS-97 (Sheldrick, 1990)'
_diffrn_ambient_temperature 123(2)
_diffrn_measured_fraction_theta_full 0.991
_diffrn_measured_fraction_theta_max 0.991
_diffrn_measurement_device_type 'Oxford Gemini Ultra'
_diffrn_radiation_monochromator graphite
_diffrn_radiation_source 'Enhance (Mo) X-ray Source'
_diffrn_radiation_type MoK\a
_diffrn_radiation_wavelength 0.71073
_diffrn_reflns_av_R_equivalents 0.0574
_diffrn_reflns_av_sigmaI/netI 0.1296
_diffrn_reflns_limit_h_max 13
_diffrn_reflns_limit_h_min -13
_diffrn_reflns_limit_k_max 13
_diffrn_reflns_limit_k_min -15
_diffrn_reflns_limit_l_max 14
_diffrn_reflns_limit_l_min -16
_diffrn_reflns_number 10506
_diffrn_reflns_theta_full 25.30
_diffrn_reflns_theta_max 25.30
_diffrn_reflns_theta_min 2.95
_exptl_absorpt_coefficient_mu 0.971
_exptl_absorpt_correction_T_max 0.935
_exptl_absorpt_correction_T_min 0.930
_exptl_absorpt_correction_type multi-scan
_exptl_absorpt_process_details 'SCALE3 ABSPACK'
_exptl_crystal_colour colorless
_exptl_crystal_density_diffrn 1.239
_exptl_crystal_description block
_exptl_crystal_F_000 664
_exptl_crystal_size_max 0.08
_exptl_crystal_size_mid 0.07
_exptl_crystal_size_min 0.07
_refine_diff_density_max 0.589
_refine_diff_density_min -0.622
_refine_diff_density_rms 0.086
_refine_ls_extinction_method none
_refine_ls_goodness_of_fit_ref 0.987
_refine_ls_hydrogen_treatment mixed
_refine_ls_matrix_type full
_refine_ls_number_parameters 420
_refine_ls_number_reflns 6084
_refine_ls_number_restraints 8
_refine_ls_restrained_S_all 0.988
_refine_ls_R_factor_all 0.1041
_refine_ls_R_factor_gt 0.0582
_refine_ls_shift/su_max 0.001
_refine_ls_shift/su_mean 0.000
_refine_ls_structure_factor_coef Fsqd
_refine_ls_weighting_details 'calc w=1/[\s^2^(Fo^2^)+(0.0210P)^2^+0.0000P] where P=(Fo^2^+2Fc^2^)/3'
_refine_ls_weighting_scheme calc
_refine_ls_wR_factor_gt 0.0888
_refine_ls_wR_factor_ref 0.1045
_reflns_number_gt 4027
_reflns_number_total 6084
_reflns_threshold_expression >2sigma(I)
_cod_data_source_file ja209215a_si_005.cif
_cod_data_source_block compound1S
_cod_original_cell_volume 1689.77(11)
_cod_database_code 4107157

loop_
_symmetry_equiv_pos_as_xyz
'x, y, z'
'-x, -y, -z'

loop_
_atom_site_label
_atom_site_type_symbol
_atom_site_fract_x
_atom_site_fract_y
_atom_site_fract_z
_atom_site_U_iso_or_equiv
_atom_site_adp_type
_atom_site_occupancy
_atom_site_symmetry_multiplicity
_atom_site_calc_flag
_atom_site_refinement_flags
_atom_site_disorder_assembly
_atom_site_disorder_group
Ge1 Ge 0.55761(4) 0.52636(4) 0.09468(3) 0.02367(14) Uani 1 1 d D . .
Si1 Si 0.47900(10) 0.76308(11) 0.22060(9) 0.0256(3) Uani 1 1 d . . .
O1 O 0.4474(6) 0.4384(6) 0.1226(5) 0.0511(18) Uani 0.50 1 d P A 1
H3A H 0.4740 0.4545 0.1895 0.061 Uiso 0.50 1 calc PR A 1
O2 O 0.9865(11) 0.5281(8) 0.5115(11) 0.053(3) Uani 0.50 1 d PD B -1
N1 N 0.5973(3) 0.6860(3) 0.1998(2) 0.0201(8) Uani 1 1 d D A .
C1 C 0.7330(3) 0.7401(3) 0.2622(3) 0.0189(9) Uani 1 1 d . . .
C2 C 0.8236(3) 0.7771(3) 0.2149(3) 0.0220(10) Uani 1 1 d . A .
C3 C 0.9549(3) 0.8268(4) 0.2767(3) 0.0237(10) Uani 1 1 d . . .
H3 H 1.0167 0.8504 0.2444 0.028 Uiso 1 1 calc R A .
C4 C 0.9970(3) 0.8424(4) 0.3823(3) 0.0243(10) Uani 1 1 d . A .
C5 C 0.9063(3) 0.8058(4) 0.4269(3) 0.0242(10) Uani 1 1 d . . .
H5 H 0.9347 0.8161 0.4999 0.029 Uiso 1 1 calc R A .
C6 C 0.7749(3) 0.7543(3) 0.3695(3) 0.0204(9) Uani 1 1 d . A .
C7 C 1.1394(3) 0.8996(4) 0.4481(3) 0.0308(11) Uani 1 1 d . . .
H7A H 1.1473 0.9711 0.5182 0.046 Uiso 1 1 calc R A .
H7B H 1.1886 0.9198 0.4031 0.046 Uiso 1 1 calc R . .
H7C H 1.1743 0.8446 0.4654 0.046 Uiso 1 1 calc R . .
C8 C 0.7836(3) 0.7676(4) 0.1006(3) 0.0225(10) Uani 1 1 d . . .
H8 H 0.7010 0.7024 0.0576 0.027 Uiso 1 1 calc R A .
C9 C 0.7524(4) 0.8770(4) 0.1068(3) 0.0255(10) Uani 1 1 d . A .
C10 C 0.6806(4) 0.8685(4) 0.0086(3) 0.0304(11) Uani 1 1 d . . .
H10 H 0.6537 0.7951 -0.0593 0.036 Uiso 1 1 calc R A .
C11 C 0.6484(4) 0.9638(4) 0.0085(4) 0.0348(11) Uani 1 1 d . A .
H11 H 0.5993 0.9555 -0.0590 0.042 Uiso 1 1 calc R . .
C12 C 0.6867(4) 1.0714(4) 0.1058(4) 0.0374(12) Uani 1 1 d . . .
H12 H 0.6641 1.1375 0.1059 0.045 Uiso 1 1 calc R A .
C13 C 0.7582(4) 1.0819(4) 0.2029(4) 0.0406(12) Uani 1 1 d . A .
H13 H 0.7856 1.1559 0.2703 0.049 Uiso 1 1 calc R . .
C14 C 0.7903(4) 0.9863(4) 0.2032(3) 0.0326(11) Uani 1 1 d . . .
H14 H 0.8396 0.9954 0.2710 0.039 Uiso 1 1 calc R A .
C15 C 0.8826(4) 0.7311(4) 0.0340(3) 0.0264(10) Uani 1 1 d . A .
C16 C 0.9691(4) 0.8103(4) 0.0210(3) 0.0381(12) Uani 1 1 d . . .
H16 H 0.9668 0.8900 0.0530 0.046 Uiso 1 1 calc R A .
C17 C 1.0592(4) 0.7735(6) -0.0387(4) 0.0511(15) Uani 1 1 d . A .
H17 H 1.1193 0.8287 -0.0462 0.061 Uiso 1 1 calc R . .
C18 C 1.0624(4) 0.6590(6) -0.0865(4) 0.0519(16) Uani 1 1 d . . .
H18 H 1.1243 0.6349 -0.1273 0.062 Uiso 1 1 calc R A .
C19 C 0.9763(4) 0.5784(5) -0.0760(4) 0.0504(14) Uani 1 1 d . A .
H19 H 0.9774 0.4983 -0.1096 0.061 Uiso 1 1 calc R . .
C20 C 0.8876(4) 0.6169(5) -0.0150(4) 0.0413(13) Uani 1 1 d . . .
H20 H 0.8282 0.5616 -0.0071 0.050 Uiso 1 1 calc R A .
C21 C 0.6791(4) 0.7095(4) 0.4201(3) 0.0248(10) Uani 1 1 d . . .
H21 H 0.5964 0.7278 0.3992 0.030 Uiso 1 1 calc R A .
C22 C 0.7214(4) 0.7725(4) 0.5485(3) 0.0240(10) Uani 1 1 d . A .
C23 C 0.8109(4) 0.7415(4) 0.6048(3) 0.0398(13) Uani 1 1 d . . .
H23 H 0.8456 0.6792 0.5627 0.048 Uiso 1 1 calc R A .
C24 C 0.8512(5) 0.7989(5) 0.7212(4) 0.0550(16) Uani 1 1 d . A .
H24 H 0.9140 0.7772 0.7583 0.066 Uiso 1 1 calc R . .
C25 C 0.7992(6) 0.8882(5) 0.7826(4) 0.066(2) Uani 1 1 d . . .
H25 H 0.8258 0.9281 0.8623 0.079 Uiso 1 1 calc R A .
C26 C 0.7095(6) 0.9187(5) 0.7283(4) 0.0651(18) Uani 1 1 d . A .
H26 H 0.6732 0.9798 0.7702 0.078 Uiso 1 1 calc R . .
C27 C 0.6711(5) 0.8604(4) 0.6113(4) 0.0444(13) Uani 1 1 d . . .
H27 H 0.6084 0.8824 0.5745 0.053 Uiso 1 1 calc R A .
C28 C 0.6444(4) 0.5770(4) 0.3722(3) 0.0250(10) Uani 1 1 d . A .
C29 C 0.7261(4) 0.5094(4) 0.3237(3) 0.0302(11) Uani 1 1 d . . .
H29 H 0.8053 0.5459 0.3173 0.036 Uiso 1 1 calc R A .
C30 C 0.6927(5) 0.3906(4) 0.2852(4) 0.0434(13) Uani 1 1 d . A .
H30 H 0.7497 0.3459 0.2532 0.052 Uiso 1 1 calc R . .
C31 C 0.5770(5) 0.3348(4) 0.2924(4) 0.0505(14) Uani 1 1 d . . .
H31 H 0.5542 0.2524 0.2648 0.061 Uiso 1 1 calc R A .
C32 C 0.4957(5) 0.4003(5) 0.3398(4) 0.0496(14) Uani 1 1 d . A .
H32 H 0.4162 0.3632 0.3455 0.059 Uiso 1 1 calc R . .
C33 C 0.5294(4) 0.5200(4) 0.3793(3) 0.0381(12) Uani 1 1 d . . .
H33 H 0.4725 0.5644 0.4121 0.046 Uiso 1 1 calc R A .
C34 C 0.3415(4) 0.6831(4) 0.2469(4) 0.0473(13) Uani 1 1 d . A .
H34A H 0.3152 0.5995 0.1897 0.071 Uiso 1 1 calc R . .
H34B H 0.2676 0.7161 0.2434 0.071 Uiso 1 1 calc R . .
H34C H 0.3693 0.6916 0.3215 0.071 Uiso 1 1 calc R . .
C35 C 0.5505(4) 0.9137(4) 0.3431(3) 0.0323(11) Uani 1 1 d . A .
H35A H 0.5933 0.9091 0.4080 0.048 Uiso 1 1 calc R . .
H35B H 0.4814 0.9525 0.3608 0.048 Uiso 1 1 calc R . .
H35C H 0.6146 0.9591 0.3250 0.048 Uiso 1 1 calc R . .
C36 C 0.4110(4) 0.7780(4) 0.0975(3) 0.0426(13) Uani 1 1 d . A .
H36A H 0.4766 0.8340 0.0917 0.064 Uiso 1 1 calc R . .
H36B H 0.3337 0.8067 0.1072 0.064 Uiso 1 1 calc R . .
H36C H 0.3869 0.7012 0.0288 0.064 Uiso 1 1 calc R . .
C37 C 0.8333(13) 0.4492(14) 0.5833(11) 0.081(4) Uani 0.50 1 d PD B -1
H37A H 0.8731 0.5251 0.6523 0.122 Uiso 0.50 1 calc PR B -1
H37B H 0.8130 0.3871 0.6024 0.122 Uiso 0.50 1 calc PR B -1
H37C H 0.7531 0.4521 0.5418 0.122 Uiso 0.50 1 calc PR B -1
C38 C 0.9268(11) 0.4235(12) 0.5115(11) 0.047(4) Uani 0.50 1 d PD B -1
H38A H 0.9945 0.3957 0.5413 0.056 Uiso 0.50 1 calc PR B -1
H38B H 0.8797 0.3607 0.4337 0.056 Uiso 0.50 1 calc PR B -1
C39 C 1.0666(11) 0.5067(11) 0.4357(11) 0.050(4) Uani 0.50 1 d PD B -1
H39A H 1.0139 0.4449 0.3592 0.060 Uiso 0.50 1 calc PR B -1
H39B H 1.1378 0.4778 0.4590 0.060 Uiso 0.50 1 calc PR B -1
C40 C 1.1239(12) 0.6165(11) 0.4336(13) 0.065(4) Uani 0.50 1 d PD B -1
H40A H 1.0537 0.6456 0.4112 0.098 Uiso 0.50 1 calc PR B -1
H40B H 1.1765 0.5988 0.3798 0.098 Uiso 0.50 1 calc PR B -1
H40C H 1.1791 0.6767 0.5086 0.098 Uiso 0.50 1 calc PR B -1
H2A H 0.510(5) 0.4647(11) 0.150(2) 0.098 Uiso 0.50 1 d PD C 2
H1A H 0.682(2) 0.499(4) 0.093(4) 0.098 Uiso 1 1 d D . .

loop_
_atom_site_aniso_label
_atom_site_aniso_U_11
_atom_site_aniso_U_22
_atom_site_aniso_U_33
_atom_site_aniso_U_23
_atom_site_aniso_U_13
_atom_site_aniso_U_12
Ge1 0.0230(2) 0.0186(3) 0.0180(2) 0.0037(2) 0.00059(18) -0.00032(19)
Si1 0.0200(6) 0.0229(8) 0.0220(6) 0.0039(6) 0.0019(5) 0.0029(5)
O1 0.051(4) 0.035(5) 0.040(4) 0.005(4) -0.009(3) 0.006(3)
O2 0.045(6) 0.057(9) 0.069(6) 0.035(7) 0.027(4) 0.021(5)
N1 0.0196(17) 0.013(2) 0.0155(16) 0.0001(15) 0.0021(14) -0.0013(15)
C1 0.020(2) 0.012(2) 0.017(2) 0.0023(18) 0.0025(18) 0.0014(18)
C2 0.022(2) 0.016(2) 0.018(2) 0.0023(19) 0.0051(18) 0.0012(19)
C3 0.021(2) 0.022(3) 0.021(2) 0.007(2) 0.0063(19) -0.0006(19)
C4 0.019(2) 0.020(3) 0.021(2) 0.003(2) 0.0016(18) -0.0024(19)
C5 0.027(2) 0.020(3) 0.013(2) 0.0017(19) 0.0000(18) 0.004(2)
C6 0.023(2) 0.010(2) 0.019(2) 0.0017(18) 0.0035(18) 0.0023(18)
C7 0.024(2) 0.038(3) 0.023(2) 0.013(2) -0.0024(19) 0.003(2)
C8 0.020(2) 0.021(3) 0.021(2) 0.008(2) 0.0043(18) -0.0017(19)
C9 0.024(2) 0.026(3) 0.026(2) 0.014(2) 0.009(2) 0.002(2)
C10 0.033(2) 0.028(3) 0.027(2) 0.013(2) 0.005(2) 0.007(2)
C11 0.037(3) 0.040(3) 0.032(3) 0.023(3) 0.008(2) 0.010(2)
C12 0.045(3) 0.031(3) 0.048(3) 0.027(3) 0.017(3) 0.011(2)
C13 0.055(3) 0.025(3) 0.034(3) 0.010(2) 0.011(2) 0.008(3)
C14 0.037(3) 0.031(3) 0.025(2) 0.015(2) 0.002(2) 0.004(2)
C15 0.020(2) 0.037(3) 0.017(2) 0.013(2) -0.0013(18) 0.003(2)
C16 0.029(2) 0.051(4) 0.035(3) 0.023(3) 0.009(2) 0.005(2)
C17 0.032(3) 0.087(5) 0.041(3) 0.038(3) 0.017(2) 0.008(3)
C18 0.033(3) 0.095(5) 0.023(3) 0.023(3) 0.012(2) 0.021(3)
C19 0.045(3) 0.052(4) 0.042(3) 0.012(3) 0.016(3) 0.016(3)
C20 0.040(3) 0.040(4) 0.039(3) 0.015(3) 0.016(2) 0.008(3)
C21 0.023(2) 0.027(3) 0.019(2) 0.009(2) 0.0023(18) 0.005(2)
C22 0.027(2) 0.020(3) 0.018(2) 0.007(2) 0.0082(19) -0.003(2)
C23 0.033(3) 0.055(4) 0.026(2) 0.021(3) 0.005(2) 0.000(2)
C24 0.046(3) 0.075(5) 0.029(3) 0.026(3) 0.000(3) -0.007(3)
C25 0.080(4) 0.064(5) 0.016(3) 0.006(3) 0.008(3) -0.027(4)
C26 0.120(5) 0.035(4) 0.032(3) 0.007(3) 0.039(3) 0.012(4)
C27 0.072(3) 0.033(3) 0.033(3) 0.017(3) 0.025(3) 0.014(3)
C28 0.032(2) 0.022(3) 0.015(2) 0.009(2) 0.0017(19) 0.000(2)
C29 0.031(2) 0.028(3) 0.029(2) 0.014(2) 0.006(2) 0.003(2)
C30 0.061(3) 0.030(3) 0.044(3) 0.019(3) 0.022(3) 0.015(3)
C31 0.078(4) 0.022(3) 0.045(3) 0.012(3) 0.024(3) 0.001(3)
C32 0.059(3) 0.035(4) 0.045(3) 0.014(3) 0.026(3) -0.004(3)
C33 0.042(3) 0.032(3) 0.032(2) 0.011(2) 0.016(2) 0.001(2)
C34 0.029(2) 0.039(3) 0.061(3) 0.015(3) 0.014(2) 0.009(2)
C35 0.032(2) 0.027(3) 0.030(2) 0.008(2) 0.007(2) 0.010(2)
C36 0.038(3) 0.049(4) 0.030(2) 0.010(2) -0.002(2) 0.026(3)
C37 0.084(11) 0.078(12) 0.114(12) 0.064(10) 0.052(9) 0.025(9)
C38 0.044(7) 0.028(8) 0.071(9) 0.027(8) 0.009(7) 0.014(7)
C39 0.066(9) 0.043(9) 0.059(8) 0.034(8) 0.023(7) 0.027(8)
C40 0.057(8) 0.084(12) 0.104(10) 0.073(10) 0.043(7) 0.041(8)

loop_
_atom_type_symbol
_atom_type_description
_atom_type_scat_dispersion_real
_atom_type_scat_dispersion_imag
_atom_type_scat_source
C C 0.0033 0.0016 'International Tables Vol C Tables 4.2.6.8 and 6.1.1.4'
H H 0.0000 0.0000 'International Tables Vol C Tables 4.2.6.8 and 6.1.1.4'
Ge Ge 0.1547 1.8001 'International Tables Vol C Tables 4.2.6.8 and 6.1.1.4'
N N 0.0061 0.0033 'International Tables Vol C Tables 4.2.6.8 and 6.1.1.4'
Si Si 0.0817 0.0704 'International Tables Vol C Tables 4.2.6.8 and 6.1.1.4'
O O 0.0106 0.0060 'International Tables Vol C Tables 4.2.6.8 and 6.1.1.4'

loop_
_geom_angle_atom_site_label_1
_geom_angle_atom_site_label_2
_geom_angle_atom_site_label_3
_geom_angle
_geom_angle_site_symmetry_1
_geom_angle_site_symmetry_3
O1 Ge1 N1 112.8(2) . .
O1 Ge1 Ge1 101.1(2) . 2_665
N1 Ge1 Ge1 114.36(10) . 2_665
O1 Ge1 H2A 21.7(19) . .
N1 Ge1 H2A 105.5(6) . .
Ge1 Ge1 H2A 121.7(16) 2_665 .
O1 Ge1 H1A 114.2(19) . .
N1 Ge1 H1A 106(2) . .
Ge1 Ge1 H1A 109.0(18) 2_665 .
H2A Ge1 H1A 98.5(7) . .
N1 Si1 C35 109.85(17) . .
N1 Si1 C36 113.15(16) . .
C35 Si1 C36 107.4(2) . .
N1 Si1 C34 108.97(19) . .
C35 Si1 C34 109.63(19) . .
C36 Si1 C34 107.7(2) . .
Ge1 O1 H3A 109.5 . .
Ge1 O1 H2A 53.5(15) . .
H3A O1 H2A 59.9 . .
C39 O2 C38 112.2(6) . .
C1 N1 Si1 123.1(2) . .
C1 N1 Ge1 114.6(2) . .
Si1 N1 Ge1 122.32(16) . .
C6 C1 C2 119.8(3) . .
C6 C1 N1 120.0(3) . .
C2 C1 N1 120.1(3) . .
C3 C2 C1 118.6(3) . .
C3 C2 C8 119.0(3) . .
C1 C2 C8 122.3(3) . .
C4 C3 C2 122.1(3) . .
C4 C3 H3 118.9 . .
C2 C3 H3 118.9 . .
C3 C4 C5 118.1(3) . .
C3 C4 C7 120.7(3) . .
C5 C4 C7 121.2(3) . .
C4 C5 C6 122.8(3) . .
C4 C5 H5 118.6 . .
C6 C5 H5 118.6 . .
C5 C6 C1 118.5(3) . .
C5 C6 C21 120.8(3) . .
C1 C6 C21 120.6(3) . .
C4 C7 H7A 109.5 . .
C4 C7 H7B 109.5 . .
H7A C7 H7B 109.5 . .
C4 C7 H7C 109.5 . .
H7A C7 H7C 109.5 . .
H7B C7 H7C 109.5 . .
C9 C8 C2 113.2(3) . .
C9 C8 C15 112.0(3) . .
C2 C8 C15 111.8(3) . .
C9 C8 H8 106.4 . .
C2 C8 H8 106.4 . .
C15 C8 H8 106.4 . .
C14 C9 C10 116.9(4) . .
C14 C9 C8 124.5(4) . .
C10 C9 C8 118.5(4) . .
C11 C10 C9 121.5(4) . .
C11 C10 H10 119.2 . .
C9 C10 H10 119.2 . .
C10 C11 C12 120.4(4) . .
C10 C11 H11 119.8 . .
C12 C11 H11 119.8 . .
C11 C12 C13 119.0(5) . .
C11 C12 H12 120.5 . .
C13 C12 H12 120.5 . .
C14 C13 C12 120.6(4) . .
C14 C13 H13 119.7 . .
C12 C13 H13 119.7 . .
C13 C14 C9 121.5(4) . .
C13 C14 H14 119.3 . .
C9 C14 H14 119.3 . .
C20 C15 C16 118.1(4) . .
C20 C15 C8 119.8(4) . .
C16 C15 C8 122.1(4) . .
C15 C16 C17 120.1(5) . .
C15 C16 H16 119.9 . .
C17 C16 H16 119.9 . .
C18 C17 C16 120.6(5) . .
C18 C17 H17 119.7 . .
C16 C17 H17 119.7 . .
C17 C18 C19 120.3(4) . .
C17 C18 H18 119.9 . .
C19 C18 H18 119.9 . .
C18 C19 C20 118.4(5) . .
C18 C19 H19 120.8 . .
C20 C19 H19 120.8 . .
C15 C20 C19 122.5(4) . .
C15 C20 H20 118.7 . .
C19 C20 H20 118.7 . .
C28 C21 C6 113.9(3) . .
C28 C21 C22 110.0(3) . .
C6 C21 C22 113.7(3) . .
C28 C21 H21 106.2 . .
C6 C21 H21 106.2 . .
C22 C21 H21 106.2 . .
C27 C22 C23 117.7(4) . .
C27 C22 C21 121.1(4) . .
C23 C22 C21 121.2(4) . .
C22 C23 C24 121.7(5) . .
C22 C23 H23 119.1 . .
C24 C23 H23 119.1 . .
C25 C24 C23 119.2(5) . .
C25 C24 H24 120.4 . .
C23 C24 H24 120.4 . .
C26 C25 C24 119.8(5) . .
C26 C25 H25 120.1 . .
C24 C25 H25 120.1 . .
C25 C26 C27 120.0(5) . .
C25 C26 H26 120.0 . .
C27 C26 H26 120.0 . .
C22 C27 C26 121.6(5) . .
C22 C27 H27 119.2 . .
C26 C27 H27 119.2 . .
C33 C28 C29 117.9(4) . .
C33 C28 C21 119.5(4) . .
C29 C28 C21 122.6(3) . .
C30 C29 C28 120.5(4) . .
C30 C29 H29 119.8 . .
C28 C29 H29 119.8 . .
C29 C30 C31 121.0(4) . .
C29 C30 H30 119.5 . .
C31 C30 H30 119.5 . .
C32 C31 C30 119.1(5) . .
C32 C31 H31 120.4 . .
C30 C31 H31 120.4 . .
C31 C32 C33 120.0(4) . .
C31 C32 H32 120.0 . .
C33 C32 H32 120.0 . .
C32 C33 C28 121.6(4) . .
C32 C33 H33 119.2 . .
C28 C33 H33 119.2 . .
Si1 C34 H34A 109.5 . .
Si1 C34 H34B 109.5 . .
H34A C34 H34B 109.5 . .
Si1 C34 H34C 109.5 . .
H34A C34 H34C 109.5 . .
H34B C34 H34C 109.5 . .
Si1 C35 H35A 109.5 . .
Si1 C35 H35B 109.5 . .
H35A C35 H35B 109.5 . .
Si1 C35 H35C 109.5 . .
H35A C35 H35C 109.5 . .
H35B C35 H35C 109.5 . .
Si1 C36 H36A 109.5 . .
Si1 C36 H36B 109.5 . .
H36A C36 H36B 109.5 . .
Si1 C36 H36C 109.5 . .
H36A C36 H36C 109.5 . .
H36B C36 H36C 109.5 . .
O2 C38 C37 109.4(13) . .
O2 C38 H38A 109.8 . .
C37 C38 H38A 109.8 . .
O2 C38 H38B 109.8 . .
C37 C38 H38B 109.8 . .
H38A C38 H38B 108.2 . .
O2 C39 C40 111.2(13) . .
O2 C39 H39A 109.4 . .
C40 C39 H39A 109.4 . .
O2 C39 H39B 109.4 . .
C40 C39 H39B 109.4 . .
H39A C39 H39B 108.0 . .

loop_
_geom_bond_atom_site_label_1
_geom_bond_atom_site_label_2
_geom_bond_distance
_geom_bond_site_symmetry_2
Ge1 O1 1.742(6) .
Ge1 N1 1.865(3) .
Ge1 Ge1 2.4389(8) 2_665
Ge1 H2A 1.448(8) .
Ge1 H1A 1.456(8) .
Si1 N1 1.752(3) .
Si1 C35 1.856(4) .
Si1 C36 1.863(4) .
Si1 C34 1.866(4) .
O1 H3A 0.8400 .
O1 H2A 0.67(5) .
O2 C39 1.430(7) .
O2 C38 1.432(7) .
N1 C1 1.446(4) .
C1 C6 1.402(5) .
C1 C2 1.407(5) .
C2 C3 1.403(5) .
C2 C8 1.519(5) .
C3 C4 1.372(5) .
C3 H3 0.9500 .
C4 C5 1.377(5) .
C4 C7 1.520(5) .
C5 C6 1.392(5) .
C5 H5 0.9500 .
C6 C21 1.527(5) .
C7 H7A 0.9800 .
C7 H7B 0.9800 .
C7 H7C 0.9800 .
C8 C9 1.516(6) .
C8 C15 1.525(5) .
C8 H8 1.0000 .
C9 C14 1.385(6) .
C9 C10 1.404(5) .
C10 C11 1.370(6) .
C10 H10 0.9500 .
C11 C12 1.378(6) .
C11 H11 0.9500 .
C12 C13 1.379(6) .
C12 H12 0.9500 .
C13 C14 1.376(6) .
C13 H13 0.9500 .
C14 H14 0.9500 .
C15 C20 1.366(6) .
C15 C16 1.383(6) .
C16 C17 1.389(6) .
C16 H16 0.9500 .
C17 C18 1.364(7) .
C17 H17 0.9500 .
C18 C19 1.375(7) .
C18 H18 0.9500 .
C19 C20 1.390(6) .
C19 H19 0.9500 .
C20 H20 0.9500 .
C21 C28 1.521(6) .
C21 C22 1.531(5) .
C21 H21 1.0000 .
C22 C27 1.363(6) .
C22 C23 1.382(6) .
C23 C24 1.387(6) .
C23 H23 0.9500 .
C24 C25 1.381(8) .
C24 H24 0.9500 .
C25 C26 1.363(8) .
C25 H25 0.9500 .
C26 C27 1.393(6) .
C26 H26 0.9500 .
C27 H27 0.9500 .
C28 C33 1.387(5) .
C28 C29 1.396(6) .
C29 C30 1.373(6) .
C29 H29 0.9500 .
C30 C31 1.387(6) .
C30 H30 0.9500 .
C31 C32 1.374(6) .
C31 H31 0.9500 .
C32 C33 1.382(6) .
C32 H32 0.9500 .
C33 H33 0.9500 .
C34 H34A 0.9800 .
C34 H34B 0.9800 .
C34 H34C 0.9800 .
C35 H35A 0.9800 .
C35 H35B 0.9800 .
C35 H35C 0.9800 .
C36 H36A 0.9800 .
C36 H36B 0.9800 .
C36 H36C 0.9800 .
C37 C38 1.506(7) .
C37 H37A 0.9800 .
C37 H37B 0.9800 .
C37 H37C 0.9800 .
C38 H38A 0.9900 .
C38 H38B 0.9900 .
C39 C40 1.502(7) .
C39 H39A 0.9900 .
C39 H39B 0.9900 .
C40 H40A 0.9800 .
C40 H40B 0.9800 .
C40 H40C 0.9800 .
